data_4101120
loop_
_publ_author_name
'Tobash, Paul H.'
'Bobev, Svilen'

_publ_section_title
;
Structure and Bonding in Yb4MgGe4:  Yb2+/Yb3+
Mixed-Valency and Charge-Ordering
;
_journal_name_full 'Journal of the American Chemical Society'
_journal_paper_doi 10.1021/ja0601383
_journal_year 2006
_chemical_formula_moiety 'Ge4 Mg1.55 Yb3.45'
_chemical_formula_sum 'Ge4 Mg1.55 Yb3.45'
_chemical_formula_weight 925.03
_space_group_IT_number 62
_space_group_name_Hall '-P 2ac 2n'
_space_group_name_H-M_alt 'P n m a'
_symmetry_cell_setting orthorhombic
_symmetry_space_group_name_Hall '-P 2ac 2n'
_symmetry_space_group_name_H-M 'P n m a'
_cell_angle_alpha 90.00
_cell_angle_beta 90.00
_cell_angle_gamma 90.00
_cell_formula_units_Z 4
_cell_length_a 7.0599(11)
_cell_length_b 14.565(2)
_cell_length_c 7.6248(12)
_cell_measurement_temperature 120(2)
_cell_volume 784.1(2)
_diffrn_ambient_temperature 120(2)
_exptl_crystal_density_diffrn 7.836
_cod_depositor_comments
;
The following automatic conversions were performed:
'_symmetry_cell_setting' value 'Orthorhombic' changed to 'orthorhombic'
according to '/home/saulius/struct/CIF-dictionaries/cif_core.dic'
dictionary named 'cif_core.dic' version 2.4.1 from 2010-06-29.

Automatic conversion script
Id: cif_fix_enum 1527 2010-12-29 10:47:43Z saulius 
;
_cod_database_code 4101120

loop_
_symmetry_equiv_pos_as_xyz
'x, y, z'
'-x+1/2, -y, z+1/2'
'-x, y+1/2, -z'
'x+1/2, -y+1/2, -z+1/2'
'-x, -y, -z'
'x-1/2, y, -z-1/2'
'x, -y-1/2, z'
'-x-1/2, y-1/2, z-1/2'

loop_
_atom_site_label
_atom_site_type_symbol
_atom_site_fract_x
_atom_site_fract_y
_atom_site_fract_z
_atom_site_U_iso_or_equiv
_atom_site_adp_type
_atom_site_occupancy
_atom_site_symmetry_multiplicity
_atom_site_calc_flag
_atom_site_refinement_flags
_atom_site_disorder_assembly
_atom_site_disorder_group
Mg Mg 0.3444(6) 0.2500 -0.0131(5) 0.0106(9) Uani 1 2 d S . .
Yb1 Yb 0.17549(7) 0.12399(3) 0.32614(6) 0.00661(17) Uani 0.721(2) 1 d P . .
Mg1 Mg 0.17549(7) 0.12399(3) 0.32614(6) 0.00661(17) Uani 0.279(2) 1 d P . .
Yb2 Yb 0.01155(5) 0.09556(3) 0.81733(5) 0.00819(13) Uani 1 1 d . . .
Ge1 Ge 0.97711(18) 0.2500 0.10593(17) 0.0076(3) Uani 1 2 d S . .
Ge2 Ge 0.22103(18) 0.2500 0.62888(17) 0.0078(3) Uani 1 2 d S . .
Ge3 Ge 0.16115(13) 0.96135(7) 0.53504(12) 0.0084(2) Uani 1 1 d . . .

loop_
_atom_site_aniso_label
_atom_site_aniso_U_11
_atom_site_aniso_U_22
_atom_site_aniso_U_33
_atom_site_aniso_U_23
_atom_site_aniso_U_13
_atom_site_aniso_U_12
Mg 0.008(2) 0.014(2) 0.009(2) 0.000 -0.0001(17) 0.000
Yb1 0.0070(3) 0.0063(3) 0.0065(3) -0.00007(19) 0.00027(18) -0.00033(18)
Mg1 0.0070(3) 0.0063(3) 0.0065(3) -0.00007(19) 0.00027(18) -0.00033(18)
Yb2 0.0076(2) 0.0089(2) 0.0081(2) -0.00006(15) -0.00018(15) 0.00084(15)
Ge1 0.0066(6) 0.0085(6) 0.0078(6) 0.000 -0.0009(5) 0.000
Ge2 0.0076(6) 0.0081(7) 0.0078(6) 0.000 -0.0003(5) 0.000
Ge3 0.0077(4) 0.0096(5) 0.0078(5) 0.0009(4) -0.0003(4) 0.0010(4)

loop_
_geom_bond_atom_site_label_1
_geom_bond_atom_site_label_2
_geom_bond_distance
_geom_bond_site_symmetry_2
_geom_bond_publ_flag
Mg Ge1 2.747(4) 1_455 ?
Mg Ge2 2.801(4) 6_656 ?
Mg Ge2 2.865(4) 1_554 ?
Mg Ge3 3.1004(12) 2_564 ?
Mg Ge3 3.1004(12) 8_655 ?
Mg Ge1 3.243(4) 6_556 ?
Mg Yb1 3.296(3) 6_656 ?
Mg Mg1 3.296(3) 6_656 ?
Mg Yb1 3.296(3) 4 ?
Mg Mg1 3.296(3) 4 ?
Mg Yb1 3.388(4) . ?
Yb1 Ge3 2.7931(10) 2_564 ?
Yb1 Ge1 2.8547(11) 1_455 ?
Yb1 Ge3 2.8564(11) 1_545 ?
Yb1 Ge1 2.8585(11) 6_556 ?
Yb1 Ge3 2.8834(11) 5_566 ?
Yb1 Ge2 2.9666(12) . ?
Yb1 Mg 3.296(3) 6_556 ?
Yb1 Yb2 3.6286(7) 5_556 ?
Yb1 Yb2 3.6319(7) 6_657 ?
Yb1 Yb1 3.6708(11) 7_565 ?
Yb1 Mg1 3.6708(11) 7_565 ?
Yb2 Ge3 2.9635(10) 2_565 ?
Yb2 Ge2 3.0515(10) . ?
Yb2 Ge3 3.0647(10) 5_566 ?
Yb2 Ge2 3.0716(10) 6_557 ?
Yb2 Ge3 3.0935(10) 1_545 ?
Yb2 Ge1 3.1561(10) 1_456 ?
Yb2 Ge3 3.3479(10) 6_547 ?
Yb2 Mg 3.440(3) 6_556 ?
Yb2 Mg 3.501(3) 1_556 ?
Yb2 Yb1 3.6285(7) 5_556 ?
Yb2 Mg1 3.6285(7) 5_556 ?
Yb2 Yb1 3.6319(7) 6_557 ?
Ge1 Ge2 2.5444(18) 6_656 ?
Ge1 Mg 2.747(4) 1_655 ?
Ge1 Mg1 2.8547(11) 1_655 ?
Ge1 Yb1 2.8547(11) 1_655 ?
Ge1 Mg1 2.8547(11) 7_665 ?
Ge1 Yb1 2.8547(11) 7_665 ?
Ge1 Mg1 2.8586(11) 6_656 ?
Ge1 Yb1 2.8586(11) 6_656 ?
Ge1 Mg1 2.8586(11) 4 ?
Ge1 Yb1 2.8586(11) 4 ?
Ge1 Yb2 3.1562(10) 1_654 ?
Ge1 Yb2 3.1562(10) 7_664 ?
Ge2 Ge1 2.5444(18) 6_556 ?
Ge2 Mg 2.801(4) 6_556 ?
Ge2 Mg 2.866(4) 1_556 ?
Ge2 Mg1 2.9666(12) 7_565 ?
Ge2 Yb1 2.9666(12) 7_565 ?
Ge2 Yb2 3.0515(10) 7_565 ?
Ge2 Yb2 3.0716(10) 6_657 ?
Ge2 Yb2 3.0717(10) 4_556 ?
Ge3 Ge3 2.5943(18) 5_576 ?
Ge3 Mg1 2.7931(10) 2_565 ?
Ge3 Yb1 2.7931(10) 2_565 ?
Ge3 Yb1 2.8564(11) 1_565 ?
Ge3 Mg1 2.8564(11) 1_565 ?
Ge3 Yb1 2.8833(11) 5_566 ?
Ge3 Mg1 2.8833(11) 5_566 ?
Ge3 Yb2 2.9635(10) 2_564 ?
Ge3 Yb2 3.0647(10) 5_566 ?
Ge3 Yb2 3.0935(10) 1_565 ?
Ge3 Mg 3.1005(12) 2_565 ?
Ge3 Yb2 3.3479(10) 6_667 ?
